data_1507431
loop_
_publ_author_name
'Werz, Daniel B.'
'Staeb, Tobias H.'
'Benisch, Christoph'
'Rausch, Bernhard J.'
'Rominger, Frank'
'Gleiter, Rolf'

_publ_section_title
;
 Self-Organization of Chalcogen-Containing Cyclic Alkynes and Alkenes To
 Yield Columnar Structures
;
_journal_issue 3
_journal_name_full 'Organic Letters'
_journal_page_first 339
_journal_paper_doi 10.1021/ol016953z
_journal_volume 4
_journal_year 2002
_chemical_formula_sum 'C12 H20 S4'
_chemical_formula_weight 292.52
_chemical_name_systematic
;
   ?
;
_space_group_IT_number 14
_symmetry_cell_setting monoclinic
_symmetry_space_group_name_Hall '-P 2ybc'
_symmetry_space_group_name_H-M 'P 1 21/c 1'
_atom_sites_solution_hydrogens geom
_atom_sites_solution_primary direct
_atom_sites_solution_secondary difmap
_audit_creation_method SHELXL-97
_cell_angle_alpha 90.00
_cell_angle_beta 99.9510(10)
_cell_angle_gamma 90.00
_cell_formula_units_Z 2
_cell_length_a 5.2225(2)
_cell_length_b 10.3139(4)
_cell_length_c 14.2995(5)
_cell_measurement_temperature 200(2)
_cell_volume 758.65(5)
_computing_cell_refinement 'Bruker SMART'
_computing_data_collection 'Bruker SMART'
_computing_data_reduction 'Bruker SHELXTL'
_computing_molecular_graphics 'Bruker SHELXTL'
_computing_publication_material 'Bruker SHELXTL'
_computing_structure_refinement 'SHELXL-97 (Sheldrick, 1997)'
_computing_structure_solution 'SHELXS-97 (Sheldrick, 1990)'
_diffrn_ambient_temperature 200(2)
_diffrn_measured_fraction_theta_full 0.998
_diffrn_measured_fraction_theta_max 0.998
_diffrn_measurement_device_type 'CCD area detector'
_diffrn_measurement_method 'phi and omega scans'
_diffrn_radiation_monochromator graphite
_diffrn_radiation_source 'fine-focus sealed tube'
_diffrn_radiation_type MoK\a
_diffrn_radiation_wavelength 0.71073
_diffrn_reflns_av_R_equivalents 0.0262
_diffrn_reflns_av_sigmaI/netI 0.0204
_diffrn_reflns_limit_h_max 6
_diffrn_reflns_limit_h_min -6
_diffrn_reflns_limit_k_max 13
_diffrn_reflns_limit_k_min -13
_diffrn_reflns_limit_l_max 18
_diffrn_reflns_limit_l_min -18
_diffrn_reflns_number 7627
_diffrn_reflns_theta_full 27.51
_diffrn_reflns_theta_max 27.51
_diffrn_reflns_theta_min 2.45
_exptl_absorpt_coefficient_mu 0.601
_exptl_absorpt_correction_T_max 0.92
_exptl_absorpt_correction_T_min 0.74
_exptl_absorpt_correction_type multi-scan
_exptl_absorpt_process_details 'Blessing, Acta Cryst. (1995) A51 33-38.'
_exptl_crystal_colour colorless
_exptl_crystal_density_diffrn 1.281
_exptl_crystal_density_method 'not measured'
_exptl_crystal_description polyhedron
_exptl_crystal_F_000 312
_exptl_crystal_size_max .32
_exptl_crystal_size_mid .18
_exptl_crystal_size_min .15
_refine_diff_density_max 0.260
_refine_diff_density_min -0.224
_refine_diff_density_rms 0.047
_refine_ls_extinction_method none
_refine_ls_goodness_of_fit_ref 1.089
_refine_ls_hydrogen_treatment refall
_refine_ls_matrix_type full
_refine_ls_number_parameters 113
_refine_ls_number_reflns 1740
_refine_ls_number_restraints 0
_refine_ls_restrained_S_all 1.089
_refine_ls_R_factor_all 0.0335
_refine_ls_R_factor_gt 0.0273
_refine_ls_shift/su_max 0.079
_refine_ls_shift/su_mean 0.020
_refine_ls_structure_factor_coef Fsqd
_refine_ls_weighting_details 'calc w=1/[\s^2^(Fo^2^)+(0.0387P)^2^+0.0893P] where P=(Fo^2^+2Fc^2^)/3'
_refine_ls_weighting_scheme calc
_refine_ls_wR_factor_gt 0.0671
_refine_ls_wR_factor_ref 0.0700
_reflns_number_gt 1517
_reflns_number_total 1740
_reflns_threshold_expression >2sigma(I)
_cod_data_source_file ol016953z_s1.cif
_cod_data_source_block ts8_6-in-paper
_cod_depositor_comments
;
The following automatic conversions were performed:

'_symmetry_cell_setting' value 'Monoclinic' changed to 'monoclinic'
according to /home/saulius/struct/CIF-dictionaries/cif_core.dic
dictionary named 'cif_core.dic' version 2.4.1 from 2010-06-29.

Automatic conversion script
Id: cif_fix_values 1715 2011-07-08 13:25:40Z adriana 
;
_cod_original_sg_symbol_H-M P2(1)/c
_cod_database_code 1507431

loop_
_symmetry_equiv_pos_as_xyz
'x, y, z'
'-x, y+1/2, -z+1/2'
'-x, -y, -z'
'x, -y-1/2, z-1/2'

loop_
_atom_site_label
_atom_site_type_symbol
_atom_site_fract_x
_atom_site_fract_y
_atom_site_fract_z
_atom_site_U_iso_or_equiv
_atom_site_adp_type
_atom_site_occupancy
_atom_site_symmetry_multiplicity
_atom_site_calc_flag
S1 S 0.17892(7) 0.14403(4) 0.19188(2) 0.03656(12) Uani 1 1 d
S2 S 0.16257(7) -0.17187(4) 0.16764(2) 0.03725(12) Uani 1 1 d
C1 C 0.4256(3) 0.05288(16) 0.15477(10) 0.0369(3) Uani 1 1 d
H1 H 0.565(3) 0.0974(18) 0.1446(12) 0.051(5) Uiso 1 1 d
C2 C 0.4184(3) -0.07473(16) 0.14476(10) 0.0368(3) Uani 1 1 d
H2 H 0.545(3) -0.1173(17) 0.1292(12) 0.047(5) Uiso 1 1 d
C3 C 0.2237(3) -0.31824(15) 0.10475(11) 0.0408(3) Uani 1 1 d
H3A H 0.400(4) -0.3355(16) 0.1193(12) 0.049(5) Uiso 1 1 d
H3B H 0.125(3) -0.3828(16) 0.1311(12) 0.044(4) Uiso 1 1 d
C4 C 0.1404(3) -0.30839(16) -0.00228(10) 0.0372(3) Uani 1 1 d
H4A H 0.214(3) -0.2323(17) -0.0248(11) 0.042(4) Uiso 1 1 d
H4B H 0.204(3) -0.3756(17) -0.0308(12) 0.048(5) Uiso 1 1 d
C5 C -0.1523(3) -0.30599(15) -0.03331(10) 0.0371(3) Uani 1 1 d
H5A H -0.226(3) -0.2352(16) -0.0039(11) 0.039(4) Uiso 1 1 d
H5B H -0.223(3) -0.3813(17) -0.0132(12) 0.046(4) Uiso 1 1 d
C6 C -0.2388(3) -0.29968(15) -0.14056(10) 0.0392(3) Uani 1 1 d
H6A H -0.144(3) -0.3621(17) -0.1714(12) 0.045(5) Uiso 1 1 d
H6B H -0.421(4) -0.3173(17) -0.1584(13) 0.054(5) Uiso 1 1 d

loop_
_atom_site_aniso_label
_atom_site_aniso_U_11
_atom_site_aniso_U_22
_atom_site_aniso_U_33
_atom_site_aniso_U_23
_atom_site_aniso_U_13
_atom_site_aniso_U_12
S1 0.0357(2) 0.0441(2) 0.03139(19) 0.00357(14) 0.01006(14) 0.00070(14)
S2 0.0349(2) 0.0462(2) 0.03210(19) -0.00156(14) 0.00987(14) -0.00241(14)
C1 0.0257(7) 0.0522(9) 0.0335(7) 0.0057(6) 0.0071(5) -0.0010(6)
C2 0.0267(7) 0.0529(9) 0.0322(7) 0.0044(6) 0.0086(5) 0.0042(6)
C3 0.0456(9) 0.0412(8) 0.0344(7) 0.0038(6) 0.0037(6) 0.0076(7)
C4 0.0404(8) 0.0401(8) 0.0317(7) -0.0002(6) 0.0082(6) 0.0047(6)
C5 0.0413(8) 0.0396(8) 0.0306(7) 0.0016(6) 0.0074(6) -0.0037(6)
C6 0.0457(8) 0.0401(8) 0.0311(7) -0.0024(6) 0.0048(6) -0.0075(6)

loop_
_atom_type_symbol
_atom_type_description
_atom_type_scat_dispersion_real
_atom_type_scat_dispersion_imag
_atom_type_scat_source
C C 0.0033 0.0016 'International Tables Vol C Tables 4.2.6.8 and 6.1.1.4'
H H 0.0000 0.0000 'International Tables Vol C Tables 4.2.6.8 and 6.1.1.4'
S S 0.1246 0.1234 'International Tables Vol C Tables 4.2.6.8 and 6.1.1.4'

loop_
_geom_angle_atom_site_label_1
_geom_angle_atom_site_label_2
_geom_angle_atom_site_label_3
_geom_angle
_geom_angle_site_symmetry_3
C1 S1 C6 99.52(7) 3
C2 S2 C3 100.30(8) .
C2 C1 S1 123.97(11) .
C1 C2 S2 123.95(11) .
C4 C3 S2 113.53(10) .
C5 C4 C3 113.21(13) .
C4 C5 C6 113.80(13) .
C5 C6 S1 113.78(10) 3

loop_
_geom_bond_atom_site_label_1
_geom_bond_atom_site_label_2
_geom_bond_distance
_geom_bond_site_symmetry_2
S1 C1 1.7495(15) .
S1 C6 1.8146(15) 3
S2 C2 1.7456(14) .
S2 C3 1.8135(16) .
C1 C2 1.324(2) .
C3 C4 1.520(2) .
C4 C5 1.517(2) .
C5 C6 1.5234(19) .
C6 S1 1.8146(15) 3
